data_7035079
loop_
_publ_author_name
'Zhang, Long'
'Yan, Tao'
'Han, Ying-Feng'
'Hahn, F. Ekkehardt'
'Jin, Guo-Xin'

_publ_section_title
;
 Synthesis of a new type of alkene metal complex using face-capping
 thione-alkene ligands.
;
_journal_issue 19
_journal_name_full 'Dalton transactions (Cambridge, England : 2003)'
_journal_page_first 8797
_journal_page_last 8800
_journal_paper_doi 10.1039/c5dt01311a
_journal_volume 44
_journal_year 2015
_chemical_formula_sum 'C15 H28 Cl2 N4 O3 Pd S2'
_chemical_formula_weight 553.83
_chemical_name_systematic
; 
 ? 
;
_space_group_crystal_system monoclinic
_space_group_IT_number 14
_space_group_name_Hall '-P 2ybc'
_space_group_name_H-M_alt 'P 1 21/c 1'
_symmetry_space_group_name_Hall '-P 2ybc'
_symmetry_space_group_name_H-M 'P 1 21/c 1'
_atom_sites_solution_hydrogens mixed
_audit_creation_method SHELXL-2013
_audit_update_record
;
2015-03-11 deposited with the CCDC.
2015-04-15 downloaded from the CCDC.
;
_cell_angle_alpha 90
_cell_angle_beta 100.341(2)
_cell_angle_gamma 90
_cell_formula_units_Z 4
_cell_length_a 15.409(2)
_cell_length_b 7.4204(10)
_cell_length_c 20.302(3)
_cell_measurement_reflns_used 8162
_cell_measurement_temperature 173(2)
_cell_measurement_theta_max 27.42
_cell_measurement_theta_min 2.64
_cell_volume 2283.6(5)
_computing_cell_refinement 'Bruker SAINT'
_computing_data_collection 'Bruker APEX2'
_computing_data_reduction 'Bruker SAINT'
_computing_molecular_graphics 'Bruker SHELXTL'
_computing_publication_material 'Bruker SHELXTL'
_computing_structure_refinement 'SHELXL-2013 (Sheldrick, 2013)'
_computing_structure_solution 'SHELXS-97 (Sheldrick, 2008)'
_diffrn_ambient_temperature 173(2)
_diffrn_measured_fraction_theta_full 0.993
_diffrn_measured_fraction_theta_max 0.993
_diffrn_measurement_device_type 'Bruker APEX-II CCD'
_diffrn_measurement_method '\f and \w scans'
_diffrn_radiation_type MoK\a
_diffrn_radiation_wavelength 0.71073
_diffrn_reflns_av_R_equivalents 0.0345
_diffrn_reflns_av_unetI/netI 0.0378
_diffrn_reflns_laue_measured_fraction_full 0.993
_diffrn_reflns_laue_measured_fraction_max 0.993
_diffrn_reflns_limit_h_max 18
_diffrn_reflns_limit_h_min -19
_diffrn_reflns_limit_k_max 9
_diffrn_reflns_limit_k_min -9
_diffrn_reflns_limit_l_max 26
_diffrn_reflns_limit_l_min -23
_diffrn_reflns_number 15757
_diffrn_reflns_point_group_measured_fraction_full 0.993
_diffrn_reflns_point_group_measured_fraction_max 0.993
_diffrn_reflns_theta_full 25.242
_diffrn_reflns_theta_max 27.442
_diffrn_reflns_theta_min 2.232
_exptl_absorpt_coefficient_mu 1.252
_exptl_absorpt_correction_T_max 0.746
_exptl_absorpt_correction_T_min 0.584
_exptl_absorpt_correction_type multi-scan
_exptl_absorpt_process_details sadabs
_exptl_crystal_colour yellow
_exptl_crystal_density_diffrn 1.611
_exptl_crystal_description block
_exptl_crystal_F_000 1128
_exptl_crystal_size_max 0.250
_exptl_crystal_size_mid 0.200
_exptl_crystal_size_min 0.180
_platon_squeeze_details ' '
_refine_diff_density_max 0.651
_refine_diff_density_min -0.717
_refine_diff_density_rms 0.133
_refine_ls_extinction_method none
_refine_ls_goodness_of_fit_ref 1.066
_refine_ls_hydrogen_treatment mixed
_refine_ls_matrix_type full
_refine_ls_number_parameters 238
_refine_ls_number_reflns 5176
_refine_ls_number_restraints 2
_refine_ls_restrained_S_all 1.066
_refine_ls_R_factor_all 0.0427
_refine_ls_R_factor_gt 0.0350
_refine_ls_shift/su_max 0.001
_refine_ls_shift/su_mean 0.000
_refine_ls_structure_factor_coef Fsqd
_refine_ls_weighting_details
; 
 w=1/[\s^2^(Fo^2^)+(0.0415P)^2^+5.4720P] 
 where P=(Fo^2^+2Fc^2^)/3 
;
_refine_ls_weighting_scheme calc
_refine_ls_wR_factor_gt 0.0925
_refine_ls_wR_factor_ref 0.0998
_reflns_Friedel_coverage 0.000
_reflns_number_gt 4575
_reflns_number_total 5176
_reflns_threshold_expression 'I > 2\s(I)'
_cod_data_source_file c5dt01311a2.cif
_cod_data_source_block 7-Cl
_cod_depositor_comments 'Adding full bibliography for 7035074--7035080.cif.'
_cod_database_code 7035079
_shelx_space_group_comment
; 
The symmetry employed for this shelxl refinement is uniquely defined 
by the following loop, which should always be used as a source of 
symmetry information in preference to the above space-group names. 
They are only intended as comments. 
;
_shelx_estimated_absorpt_t_min 0.745
_shelx_estimated_absorpt_t_max 0.806
_shelxl_version_number 2013-2

loop_
_space_group_symop_operation_xyz
'x, y, z'
'-x, y+1/2, -z+1/2'
'-x, -y, -z'
'x, -y-1/2, z-1/2'

loop_
_atom_site_label
_atom_site_type_symbol
_atom_site_fract_x
_atom_site_fract_y
_atom_site_fract_z
_atom_site_U_iso_or_equiv
_atom_site_adp_type
_atom_site_occupancy
_atom_site_site_symmetry_order
_atom_site_calc_flag
_atom_site_refinement_flags_posn
_atom_site_refinement_flags_adp
Pd1 Pd 0.08990(2) 0.23962(3) 0.21993(2) 0.01891(8) Uani 1 1 d . .
Cl1 Cl -0.02103(5) 0.18126(12) 0.12695(4) 0.02493(17) Uani 1 1 d . .
Cl2 Cl 0.39148(6) 0.82437(15) 0.37621(5) 0.0401(2) Uani 1 1 d . .
S1 S -0.01968(5) 0.16738(12) 0.28050(4) 0.02347(17) Uani 1 1 d . .
S2 S 0.17643(5) 0.31415(13) 0.14075(4) 0.02758(19) Uani 1 1 d . .
N1 N -0.0053(2) 0.2084(4) 0.41632(15) 0.0295(6) Uani 1 1 d . .
N2 N 0.11128(18) 0.0932(4) 0.38671(13) 0.0251(6) Uani 1 1 d . .
N3 N 0.30291(17) 0.4326(4) 0.24487(14) 0.0235(6) Uani 1 1 d . .
N4 N 0.35524(19) 0.3516(5) 0.15686(15) 0.0302(6) Uani 1 1 d . .
C1 C 0.0293(2) 0.1567(5) 0.36275(15) 0.0224(6) Uani 1 1 d . .
C2 C 0.0545(3) 0.1743(6) 0.47314(18) 0.0371(9) Uani 1 1 d . .
H2A H 0.0461 0.1968 0.5176 0.045 Uiso 1 1 calc R U
C3 C 0.1277(3) 0.1031(6) 0.45544(17) 0.0359(9) Uani 1 1 d . .
H3 H 0.1801 0.0672 0.4847 0.043 Uiso 1 1 calc R U
C4 C 0.1694(2) 0.0220(5) 0.34423(16) 0.0252(7) Uani 1 1 d . .
H4A H 0.1388 -0.0760 0.3161 0.030 Uiso 1 1 calc R U
H4B H 0.2224 -0.0302 0.3727 0.030 Uiso 1 1 calc R U
C5 C 0.1979(2) 0.1647(5) 0.29940(15) 0.0217(6) Uani 1 1 d . .
H5 H 0.2542 0.1364 0.2836 0.026 Uiso 1 1 calc R U
C6 C 0.1817(2) 0.3473(5) 0.30457(15) 0.0223(6) Uani 1 1 d . .
H6 H 0.1534 0.3787 0.3437 0.027 Uiso 1 1 calc R U
C7 C 0.2407(2) 0.4938(5) 0.28595(16) 0.0242(7) Uani 1 1 d . .
H7A H 0.2033 0.5896 0.2615 0.029 Uiso 1 1 calc R U
H7B H 0.2740 0.5477 0.3275 0.029 Uiso 1 1 calc R U
C8 C 0.2801(2) 0.3686(5) 0.18199(16) 0.0241(6) Uani 1 1 d . .
C9 C 0.4257(2) 0.4061(6) 0.20472(19) 0.0338(8) Uani 1 1 d . .
H9 H 0.4859 0.4084 0.1997 0.041 Uiso 1 1 calc R U
C10 C 0.3938(2) 0.4556(6) 0.26007(18) 0.0309(8) Uani 1 1 d . .
H10 H 0.4270 0.4978 0.3011 0.037 Uiso 1 1 calc R U
C11 C -0.0930(3) 0.2867(6) 0.4134(2) 0.0382(9) Uani 1 1 d . .
H11A H -0.1122 0.3434 0.3696 0.057 Uiso 1 1 calc R U
H11B H -0.0907 0.3776 0.4487 0.057 Uiso 1 1 calc R U
H11C H -0.1348 0.1917 0.4200 0.057 Uiso 1 1 calc R U
C12 C 0.3608(3) 0.2997(7) 0.0886(2) 0.0417(10) Uani 1 1 d . .
H12A H 0.3415 0.4003 0.0583 0.063 Uiso 1 1 calc R U
H12B H 0.3228 0.1951 0.0755 0.063 Uiso 1 1 calc R U
H12C H 0.4220 0.2686 0.0861 0.063 Uiso 1 1 calc R U
O1 O 0.3747(3) 0.2409(6) 0.4101(3) 0.0764(13) Uani 1 1 d D .
H1 H 0.378(3) 0.114(6) 0.397(3) 0.055(15) Uiso 1 1 d D .
C13 C 0.4616(4) 0.2951(9) 0.4361(3) 0.0673(15) Uani 1 1 d . .
H13A H 0.4618 0.4227 0.4486 0.101 Uiso 1 1 calc R U
H13B H 0.4986 0.2777 0.4021 0.101 Uiso 1 1 calc R U
H13C H 0.4847 0.2227 0.4757 0.101 Uiso 1 1 calc R U
C14 C 0.7498(4) 0.3946(10) 0.5231(3) 0.0702(18) Uani 1 1 d . .
H14A H 0.7075 0.4789 0.5369 0.105 Uiso 1 1 calc R U
H14B H 0.7739 0.4463 0.4858 0.105 Uiso 1 1 calc R U
H14C H 0.7979 0.3723 0.5609 0.105 Uiso 1 1 calc R U
H2 H 0.673(4) 0.194(9) 0.529(3) 0.08(2) Uiso 1 1 d D .
O2 O 0.7058(3) 0.2264(9) 0.5022(2) 0.0942(18) Uani 1 1 d D .

loop_
_atom_site_aniso_label
_atom_site_aniso_U_11
_atom_site_aniso_U_22
_atom_site_aniso_U_33
_atom_site_aniso_U_23
_atom_site_aniso_U_13
_atom_site_aniso_U_12
Pd1 0.01581(13) 0.02588(14) 0.01472(12) -0.00037(9) 0.00186(8) -0.00128(9)
Cl1 0.0220(4) 0.0339(4) 0.0174(3) -0.0023(3) -0.0008(3) -0.0006(3)
Cl2 0.0308(4) 0.0483(6) 0.0426(5) -0.0085(4) 0.0105(4) -0.0063(4)
S1 0.0166(3) 0.0344(4) 0.0194(4) 0.0018(3) 0.0030(3) -0.0020(3)
S2 0.0220(4) 0.0444(5) 0.0167(4) 0.0009(3) 0.0042(3) -0.0048(3)
N1 0.0334(16) 0.0318(16) 0.0275(15) -0.0032(12) 0.0166(13) -0.0038(12)
N2 0.0240(13) 0.0330(15) 0.0189(13) 0.0047(11) 0.0051(10) -0.0020(11)
N3 0.0159(12) 0.0312(15) 0.0242(13) -0.0009(11) 0.0058(10) -0.0015(11)
N4 0.0235(14) 0.0424(18) 0.0270(14) -0.0001(13) 0.0102(11) -0.0024(13)
C1 0.0253(15) 0.0256(16) 0.0174(14) -0.0023(12) 0.0068(12) -0.0057(13)
C2 0.045(2) 0.050(2) 0.0190(16) -0.0045(16) 0.0113(15) -0.0128(19)
C3 0.037(2) 0.052(2) 0.0184(16) 0.0028(15) 0.0043(14) -0.0126(17)
C4 0.0206(15) 0.0318(18) 0.0231(15) 0.0060(13) 0.0040(12) 0.0051(13)
C5 0.0159(13) 0.0310(17) 0.0175(14) 0.0000(12) 0.0010(11) 0.0016(12)
C6 0.0164(14) 0.0332(18) 0.0164(14) -0.0028(12) 0.0007(11) -0.0036(12)
C7 0.0189(14) 0.0310(17) 0.0230(15) -0.0059(13) 0.0046(12) -0.0031(12)
C8 0.0207(15) 0.0320(17) 0.0207(15) 0.0027(13) 0.0067(12) -0.0008(13)
C9 0.0198(16) 0.049(2) 0.0343(19) -0.0034(17) 0.0103(14) -0.0046(15)
C10 0.0170(15) 0.045(2) 0.0308(18) -0.0016(15) 0.0041(13) -0.0034(14)
C11 0.034(2) 0.039(2) 0.047(2) -0.0071(17) 0.0245(18) -0.0020(16)
C12 0.034(2) 0.066(3) 0.0285(19) -0.0020(19) 0.0151(16) 0.0004(19)
O1 0.058(2) 0.059(2) 0.107(4) -0.018(2) -0.001(2) 0.0052(19)
C13 0.080(4) 0.069(4) 0.049(3) -0.005(3) -0.001(3) -0.014(3)
C14 0.057(3) 0.112(5) 0.046(3) 0.015(3) 0.022(2) 0.026(3)
O2 0.068(3) 0.171(6) 0.048(2) -0.029(3) 0.022(2) -0.011(3)

loop_
_atom_type_symbol
_atom_type_description
_atom_type_scat_dispersion_real
_atom_type_scat_dispersion_imag
_atom_type_scat_source
C C 0.0033 0.0016 'International Tables Vol C Tables 4.2.6.8 and 6.1.1.4'
H H 0.0000 0.0000 'International Tables Vol C Tables 4.2.6.8 and 6.1.1.4'
N N 0.0061 0.0033 'International Tables Vol C Tables 4.2.6.8 and 6.1.1.4'
S S 0.1246 0.1234 'International Tables Vol C Tables 4.2.6.8 and 6.1.1.4'
Cl Cl 0.1484 0.1585 'International Tables Vol C Tables 4.2.6.8 and 6.1.1.4'
Pd Pd -0.9988 1.0072 'International Tables Vol C Tables 4.2.6.8 and 6.1.1.4'
O O 0.0106 0.0060 'International Tables Vol C Tables 4.2.6.8 and 6.1.1.4'

loop_
_geom_angle_atom_site_label_1
_geom_angle_atom_site_label_2
_geom_angle_atom_site_label_3
_geom_angle
C5 Pd1 C6 37.17(13)
C5 Pd1 S1 94.63(9)
C6 Pd1 S1 95.63(8)
C5 Pd1 S2 96.66(9)
C6 Pd1 S2 94.96(9)
S1 Pd1 S2 168.41(3)
C5 Pd1 Cl1 154.17(9)
C6 Pd1 Cl1 168.63(9)
S1 Pd1 Cl1 83.66(3)
S2 Pd1 Cl1 85.03(3)
C1 S1 Pd1 107.03(11)
C8 S2 Pd1 108.50(11)
C1 N1 C2 108.9(3)
C1 N1 C11 125.2(3)
C2 N1 C11 125.9(3)
C1 N2 C3 109.6(3)
C1 N2 C4 123.3(3)
C3 N2 C4 127.0(3)
C8 N3 C10 109.6(3)
C8 N3 C7 124.5(3)
C10 N3 C7 125.2(3)
C8 N4 C9 109.0(3)
C8 N4 C12 125.8(3)
C9 N4 C12 125.0(3)
N1 C1 N2 106.7(3)
N1 C1 S1 127.3(3)
N2 C1 S1 126.0(2)
C3 C2 N1 108.5(3)
C3 C2 H2A 125.8
N1 C2 H2A 125.8
C2 C3 N2 106.3(3)
C2 C3 H3 126.9
N2 C3 H3 126.9
N2 C4 C5 112.3(3)
N2 C4 H4A 109.1
C5 C4 H4A 109.1
N2 C4 H4B 109.1
C5 C4 H4B 109.1
H4A C4 H4B 107.9
C6 C5 C4 124.3(3)
C6 C5 Pd1 71.42(17)
C4 C5 Pd1 111.1(2)
C6 C5 H5 114.1
C4 C5 H5 114.1
Pd1 C5 H5 114.1
C5 C6 C7 124.1(3)
C5 C6 Pd1 71.41(18)
C7 C6 Pd1 113.8(2)
C5 C6 H6 113.5
C7 C6 H6 113.5
Pd1 C6 H6 113.5
N3 C7 C6 114.1(3)
N3 C7 H7A 108.7
C6 C7 H7A 108.7
N3 C7 H7B 108.7
C6 C7 H7B 108.7
H7A C7 H7B 107.6
N3 C8 N4 107.1(3)
N3 C8 S2 127.4(2)
N4 C8 S2 125.4(3)
C10 C9 N4 107.8(3)
C10 C9 H9 126.1
N4 C9 H9 126.1
C9 C10 N3 106.5(3)
C9 C10 H10 126.8
N3 C10 H10 126.8
N1 C11 H11A 109.5
N1 C11 H11B 109.5
H11A C11 H11B 109.5
N1 C11 H11C 109.5
H11A C11 H11C 109.5
H11B C11 H11C 109.5
N4 C12 H12A 109.5
N4 C12 H12B 109.5
H12A C12 H12B 109.5
N4 C12 H12C 109.5
H12A C12 H12C 109.5
H12B C12 H12C 109.5
C13 O1 H1 106(3)
O1 C13 H13A 109.5
O1 C13 H13B 109.5
H13A C13 H13B 109.5
O1 C13 H13C 109.5
H13A C13 H13C 109.5
H13B C13 H13C 109.5
O2 C14 H14A 109.5
O2 C14 H14B 109.5
H14A C14 H14B 109.5
O2 C14 H14C 109.5
H14A C14 H14C 109.5
H14B C14 H14C 109.5
C14 O2 H2 111(5)

loop_
_geom_bond_atom_site_label_1
_geom_bond_atom_site_label_2
_geom_bond_distance
Pd1 C5 2.172(3)
Pd1 C6 2.172(3)
Pd1 S1 2.3229(8)
Pd1 S2 2.3318(9)
Pd1 Cl1 2.3482(8)
S1 C1 1.707(3)
S2 C8 1.713(3)
N1 C1 1.350(4)
N1 C2 1.365(5)
N1 C11 1.462(5)
N2 C1 1.354(4)
N2 C3 1.375(4)
N2 C4 1.450(4)
N3 C8 1.348(4)
N3 C10 1.389(4)
N3 C7 1.452(4)
N4 C8 1.353(4)
N4 C9 1.381(5)
N4 C12 1.456(5)
C2 C3 1.352(6)
C2 H2A 0.9500
C3 H3 0.9500
C4 C5 1.512(5)
C4 H4A 0.9900
C4 H4B 0.9900
C5 C6 1.385(5)
C5 H5 1.0000
C6 C7 1.508(4)
C6 H6 1.0000
C7 H7A 0.9900
C7 H7B 0.9900
C9 C10 1.356(5)
C9 H9 0.9500
C10 H10 0.9500
C11 H11A 0.9800
C11 H11B 0.9800
C11 H11C 0.9800
C12 H12A 0.9800
C12 H12B 0.9800
C12 H12C 0.9800
O1 C13 1.407(7)
O1 H1 0.98(4)
C13 H13A 0.9800
C13 H13B 0.9800
C13 H13C 0.9800
C14 O2 1.447(9)
C14 H14A 0.9800
C14 H14B 0.9800
C14 H14C 0.9800
O2 H2 0.84(4)

loop_
_geom_hbond_atom_site_label_D
_geom_hbond_atom_site_label_H
_geom_hbond_atom_site_label_A
_geom_hbond_distance_DH
_geom_hbond_distance_HA
_geom_hbond_distance_DA
_geom_hbond_angle_DHA
_geom_hbond_site_symmetry_A
O2 H2 Cl2 0.84(4) 2.33(5) 3.132(5) 161(7) 3_666
O1 H1 Cl2 0.98(4) 2.21(4) 3.187(4) 175(4) 1_545

loop_
_geom_torsion_atom_site_label_1
_geom_torsion_atom_site_label_2
_geom_torsion_atom_site_label_3
_geom_torsion_atom_site_label_4
_geom_torsion
C2 N1 C1 N2 -0.9(4)
C11 N1 C1 N2 179.5(3)
C2 N1 C1 S1 178.8(3)
C11 N1 C1 S1 -0.7(5)
C3 N2 C1 N1 0.7(4)
C4 N2 C1 N1 179.1(3)
C3 N2 C1 S1 -179.1(3)
C4 N2 C1 S1 -0.7(5)
Pd1 S1 C1 N1 143.7(3)
Pd1 S1 C1 N2 -36.5(3)
C1 N1 C2 C3 0.9(4)
C11 N1 C2 C3 -179.6(4)
N1 C2 C3 N2 -0.4(5)
C1 N2 C3 C2 -0.2(4)
C4 N2 C3 C2 -178.5(3)
C1 N2 C4 C5 65.9(4)
C3 N2 C4 C5 -116.0(4)
N2 C4 C5 C6 9.0(4)
N2 C4 C5 Pd1 -72.4(3)
C4 C5 C6 C7 150.1(3)
Pd1 C5 C6 C7 -106.6(3)
C4 C5 C6 Pd1 -103.3(3)
C8 N3 C7 C6 65.3(4)
C10 N3 C7 C6 -124.9(4)
C5 C6 C7 N3 16.3(4)
Pd1 C6 C7 N3 -66.7(3)
C10 N3 C8 N4 -0.3(4)
C7 N3 C8 N4 170.9(3)
C10 N3 C8 S2 178.6(3)
C7 N3 C8 S2 -10.2(5)
C9 N4 C8 N3 -0.1(4)
C12 N4 C8 N3 -175.1(4)
C9 N4 C8 S2 -179.1(3)
C12 N4 C8 S2 5.9(6)
Pd1 S2 C8 N3 -25.8(4)
Pd1 S2 C8 N4 153.0(3)
C8 N4 C9 C10 0.5(5)
C12 N4 C9 C10 175.6(4)
N4 C9 C10 N3 -0.7(5)
C8 N3 C10 C9 0.6(4)
C7 N3 C10 C9 -170.5(3)

loop_
_platon_squeeze_void_nr
_platon_squeeze_void_average_x
_platon_squeeze_void_average_y
_platon_squeeze_void_average_z
_platon_squeeze_void_volume
_platon_squeeze_void_count_electrons
1 0.337 -0.115 0.182 62.5 11.5
2 0.663 0.115 0.818 62.5 11.9
3 0.663 0.384 0.318 62.4 11.9
4 0.337 0.615 0.682 62.4 11.6
